data_2005870
loop_
_publ_author_name
'Warda, S. A.'
'Friebel, C.'
'Siv\'y, J.'
'Plesch, G.'
'Bl\'ahov\'a, M.'

_publ_section_title
;(Pyrazole-\k<i>N</i>^2^)[<i>N</i>-salicylidene-\k<i>O</i>-(<i>S</i>)-alaninato-\k^2^<i>N</i>,<i>O</i>]copper(II)
 Dihydrate and
 (Pyrazole-\k<i>N</i>^2^)[<i>N</i>-salicylidene-\k<i>O</i>-(<i>R</i>,<i>S</i>)-alaninato-\k^2^<i>N</i>,<i>O</i>]copper(II)
 Pyrazole Solvate
;
_journal_issue 1
_journal_name_full 'Acta Crystallographica Section C'
_journal_page_first 50
_journal_page_last 54
_journal_paper_doi 10.1107/S0108270196010992
_journal_volume 53
_journal_year 1997
_chemical_formula_iupac '[Cu (C10 H9 N1 O3) (C3 H4 N2)] , 2H2 O'
_chemical_formula_structural C13H13CuN3O3.2H2O
_chemical_formula_sum 'C13 H17 Cu N3 O5'
_chemical_formula_weight 358.84
_chemical_name_systematic
;
 (Pyrazole-\kN^2^)[N-salicylidene-\kO-(S)-alaninato-\kN,\kO]copper(II)
Dihydrate
;
_space_group_IT_number 19
_symmetry_cell_setting orthorhombic
_symmetry_space_group_name_Hall 'P 2ac 2ab'
_symmetry_space_group_name_H-M 'P 21 21 21'
_audit_creation_method SHELXL
_cell_angle_alpha 90.00
_cell_angle_beta 90.00
_cell_angle_gamma 90.00
_cell_formula_units_Z 4
_cell_length_a 4.8781(10)
_cell_length_b 10.4750(10)
_cell_length_c 30.2952(10)
_cell_measurement_reflns_used 25
_cell_measurement_temperature 293(2)
_cell_measurement_theta_max 19.64
_cell_measurement_theta_min 17.27
_cell_volume 1548.0(4)
_computing_cell_refinement 'CAD-4 Express'
_computing_data_collection 'CAD-4 Express (Enraf-Nonius, 1992)'
_computing_data_reduction 'XCAD-4 (Harms, 1994)'
_computing_molecular_graphics 'XP SHELXTL (Sheldrick, 1996b)'
_computing_publication_material SHELXL96
_computing_structure_refinement 'SHELXL96 (Sheldrick, 1996a)'
_computing_structure_solution 'SHELXS86 (Sheldrick, 1990)'
_diffrn_ambient_temperature 293(2)
_diffrn_measurement_device 'Enraf-Nonius CAD-4 diffractometer'
_diffrn_measurement_method '\w/2\q scans'
_diffrn_radiation_monochromator graphite
_diffrn_radiation_source 'fine-focus sealed tube'
_diffrn_radiation_type CuK\a
_diffrn_radiation_wavelength 1.54178
_diffrn_reflns_av_R_equivalents 0.0534
_diffrn_reflns_av_sigmaI/netI 0.0186
_diffrn_reflns_limit_h_max 5
_diffrn_reflns_limit_h_min -5
_diffrn_reflns_limit_k_max 12
_diffrn_reflns_limit_k_min 0
_diffrn_reflns_limit_l_max 35
_diffrn_reflns_limit_l_min 0
_diffrn_reflns_number 2461
_diffrn_reflns_theta_max 64.94
_diffrn_reflns_theta_min 2.92
_diffrn_standards_decay_% 0
_diffrn_standards_interval_time 120
_diffrn_standards_number 3
_exptl_absorpt_coefficient_mu 2.245
_exptl_absorpt_correction_type none
_exptl_crystal_colour 'Dark green'
_exptl_crystal_density_diffrn 1.540
_exptl_crystal_description Needle
_exptl_crystal_F_000 740
_exptl_crystal_size_max 0.4
_exptl_crystal_size_mid 0.2
_exptl_crystal_size_min 0.1
_refine_diff_density_max 0.571
_refine_diff_density_min -0.446
_refine_ls_abs_structure_details 'Flack (1983)'
_refine_ls_abs_structure_Flack -0.06(4)
_refine_ls_extinction_coef 0.0007(4)
_refine_ls_extinction_method SHELXL
_refine_ls_goodness_of_fit_all 1.037
_refine_ls_goodness_of_fit_obs 1.041
_refine_ls_hydrogen_treatment noref
_refine_ls_matrix_type full
_refine_ls_number_parameters 200
_refine_ls_number_reflns 2325
_refine_ls_number_restraints 0
_refine_ls_restrained_S_all 1.037
_refine_ls_restrained_S_obs 1.041
_refine_ls_R_factor_all 0.0436
_refine_ls_R_factor_obs 0.0423
_refine_ls_shift/esd_max 0.001
_refine_ls_shift/esd_mean 0.000
_refine_ls_structure_factor_coef Fsqd
_refine_ls_weighting_details 'w = 1/[\s^2^(Fo^2^)+(0.0967P)^2^+0.2840P] where P=(Fo^2^+2Fc^2^)/3'
_refine_ls_weighting_scheme calc
_refine_ls_wR_factor_all 0.1166
_refine_ls_wR_factor_obs 0.1152
_reflns_number_observed 2258
_reflns_number_total 2325
_reflns_observed_criterion >2sigma(I)
_cod_data_source_file jz1116.cif
_cod_data_source_block A
_cod_depositor_comments
;
The following automatic conversions were performed:
'_symmetry_cell_setting' value 'Orthorhombic' changed to 'orthorhombic'
according to '/home/saulius/struct/CIF-dictionaries/cif_core.dic'
dictionary named 'cif_core.dic' version 2.4.1 from 2010-06-29.

Automatic conversion script
Id: cif_fix_enum 1527 2010-12-29 10:47:43Z saulius 

The following automatic conversions were performed:

'_symmetry_cell_setting' value 'Orthorhombic' changed to
'orthorhombic' according to
/home/saulius/struct/CIF-dictionaries/cif_core.dic dictionary named
'cif_core.dic' version 2.4.1 from 2010-06-29.

Automatic conversion script
Id: cif_fix_values 1715 2011-07-08 13:25:40Z adriana 

The following automatic conversions were performed:

'_refine_ls_weighting_scheme' value 'calc w =
1/[\s^2^(Fo^2^)+(0.0967P)^2^+0.2840P] where P=(Fo^2^+2Fc^2^)/3' was
changed to 'calc'. New tag '_refine_ls_weighting_details' was
created. The value of the new tag was set to 'w =
1/[\s^2^(Fo^2^)+(0.0967P)^2^+0.2840P] where P=(Fo^2^+2Fc^2^)/3'.

Automatic conversion script
Id: cif_fix_values 3143 2015-03-26 13:38:13Z robertas 
;
_cod_database_code 2005870

loop_
_symmetry_equiv_pos_as_xyz
'x, y, z'
'-x+1/2, -y, z+1/2'
'-x, y+1/2, -z+1/2'
'x+1/2, -y+1/2, -z'

loop_
_atom_site_aniso_label
_atom_site_aniso_U_11
_atom_site_aniso_U_22
_atom_site_aniso_U_33
_atom_site_aniso_U_12
_atom_site_aniso_U_13
_atom_site_aniso_U_23
Cu 0.0480(3) 0.0387(3) 0.0394(3) 0.00620(19) 0.00412(17) 0.00444(18)
O1 0.0629(14) 0.0538(13) 0.0451(12) 0.0132(12) 0.0123(11) 0.0084(11)
N1 0.0451(13) 0.0394(13) 0.0395(13) 0.0006(11) -0.0009(10) 0.0010(11)
C1 0.0531(18) 0.0430(17) 0.0416(16) -0.0102(14) 0.0014(15) -0.0012(13)
O2 0.0492(11) 0.0431(12) 0.0486(12) 0.0074(10) 0.0063(10) 0.0076(10)
N2 0.0541(15) 0.0397(14) 0.0419(13) 0.0057(14) 0.0049(11) 0.0028(11)
C2 0.0592(18) 0.0522(19) 0.0492(18) -0.0042(19) 0.0092(15) -0.0061(15)
O3 0.0508(13) 0.0611(16) 0.0651(16) 0.0124(12) 0.0144(12) 0.0095(12)
N3 0.0603(17) 0.0460(15) 0.0513(16) 0.0039(14) 0.0107(14) 0.0056(12)
C3 0.064(2) 0.073(2) 0.050(2) -0.019(2) 0.0141(18) -0.0087(18)
O4 0.0624(16) 0.079(2) 0.091(2) 0.0086(15) -0.0096(16) -0.0195(16)
C4 0.062(2) 0.085(3) 0.048(2) -0.013(2) 0.0062(17) 0.0146(19)
O5 0.0667(15) 0.093(2) 0.0503(15) -0.0157(18) -0.0088(12) 0.0089(15)
C5 0.063(2) 0.063(2) 0.0494(19) -0.0064(19) 0.0012(17) 0.0160(16)
C6 0.0490(16) 0.0494(17) 0.0400(15) -0.0066(15) 0.0000(14) 0.0033(13)
C7 0.0535(18) 0.0414(17) 0.0483(17) 0.0011(14) -0.0041(15) 0.0043(14)
C8 0.0472(15) 0.0424(16) 0.0463(17) 0.0076(13) -0.0001(15) 0.0049(13)
C9 0.0435(17) 0.0439(17) 0.0456(17) 0.0018(14) -0.0016(13) 0.0017(13)
C10 0.076(2) 0.0403(17) 0.061(2) 0.003(2) 0.0044(18) -0.0038(16)
C11 0.093(3) 0.045(2) 0.068(3) 0.004(2) 0.007(2) 0.0190(18)
C12 0.090(3) 0.049(2) 0.088(3) 0.026(2) 0.011(3) 0.014(2)
C13 0.069(2) 0.055(2) 0.060(2) 0.0217(19) 0.0157(19) 0.0058(18)

loop_
_atom_site_label
_atom_site_occupancy
_atom_site_fract_x
_atom_site_fract_y
_atom_site_fract_z
_atom_site_U_iso_or_equiv
_atom_site_thermal_displace_type
_atom_site_calc_flag
_atom_site_refinement_flags
_atom_site_type_symbol
Cu 1 0.06061(9) 0.16423(4) 0.130096(14) 0.0420(2) Uani d . Cu
O1 1 -0.2122(6) 0.1833(2) 0.17449(8) 0.0539(6) Uani d . O
N1 1 0.2075(6) 0.0111(2) 0.15603(8) 0.0414(6) Uani d . N
C1 1 -0.2209(8) 0.1241(3) 0.21259(11) 0.0459(7) Uani d . C
O2 1 0.3544(5) 0.1432(2) 0.08696(8) 0.0470(5) Uani d . O
N2 1 -0.0374(6) 0.3318(3) 0.10599(9) 0.0452(6) Uani d . N
C2 1 -0.4135(8) 0.1652(4) 0.24433(12) 0.0535(8) Uani d . C
H2 1 -0.5320 0.2317 0.2373 0.064 Uiso calc R H
O3 1 0.7228(5) 0.0253(3) 0.07299(9) 0.0590(7) Uani d . O
N3 1 0.0921(7) 0.3912(3) 0.07305(10) 0.0525(7) Uani d . N
H31 1 0.2299 0.3603 0.0589 0.063 Uiso calc R H
C3 1 -0.4302(9) 0.1100(4) 0.28489(12) 0.0622(10) Uani d . C
H3 1 -0.5607 0.1390 0.3049 0.075 Uiso calc R H
O4 1 0.7799(7) -0.1973(3) 0.01322(12) 0.0776(9) Uani d . O
C4 1 -0.2544(10) 0.0103(5) 0.29708(13) 0.0652(10) Uani d . C
H4 1 -0.2617 -0.0245 0.3253 0.078 Uiso calc R H
O5 1 0.8992(6) 0.1761(3) 0.00006(9) 0.0699(8) Uani d . O
C5 1 -0.0713(9) -0.0348(4) 0.26644(12) 0.0585(9) Uani d . C
H5 1 0.0410 -0.1033 0.2738 0.070 Uiso calc R H
C6 1 -0.0488(7) 0.0198(3) 0.22416(11) 0.0461(7) Uani d . C
C7 1 0.1546(7) -0.0315(3) 0.19452(12) 0.0478(8) Uani d . C
H7 1 0.2554 -0.1014 0.2043 0.057 Uiso calc R H
C8 1 0.4170(7) -0.0496(3) 0.12855(11) 0.0453(7) Uani d . C
H8 1 0.5747 -0.0732 0.1469 0.054 Uiso calc R H
C9 1 0.5071(7) 0.0471(3) 0.09327(11) 0.0443(7) Uani d . C
C10 1 0.3002(9) -0.1690(4) 0.10620(13) 0.0591(9) Uani d . C
H10A 1 0.2432 -0.2290 0.1283 0.089 Uiso calc R H
H10B 1 0.4385 -0.2072 0.0879 0.089 Uiso calc R H
H10C 1 0.1456 -0.1456 0.0883 0.089 Uiso calc R H
C11 1 -0.0197(10) 0.5045(4) 0.06490(14) 0.0688(12) Uani d . C
H11 1 0.0356 0.5623 0.0434 0.083 Uiso calc R H
C12 1 -0.2276(12) 0.5201(4) 0.09355(17) 0.0759(14) Uani d . C
H12 1 -0.3426 0.5906 0.0961 0.091 Uiso calc R H
C13 1 -0.2350(9) 0.4102(4) 0.11841(13) 0.0617(10) Uani d . C
H13 1 -0.3610 0.3935 0.1407 0.074 Uiso calc R H
H52 1 0.8650 0.1465 0.0237 0.074 Uiso d R H
H42 1 0.7803 -0.1183 0.0280 0.074 Uiso d R H
H51 1 1.0428 0.2021 -0.0001 0.074 Uiso d R H
H41 1 0.9259 -0.2061 0.0050 0.074 Uiso d R H

loop_
_atom_type_symbol
_atom_type_description
_atom_type_scat_dispersion_real
_atom_type_scat_dispersion_imag
_atom_type_scat_source
C C 0.0181 0.0091 'International Tables Vol C Tables 4.2.6.8 and 6.1.1.4'
H H 0.0000 0.0000 'International Tables Vol C Tables 4.2.6.8 and 6.1.1.4'
N N 0.0311 0.0180 'International Tables Vol C Tables 4.2.6.8 and 6.1.1.4'
O O 0.0492 0.0322 'International Tables Vol C Tables 4.2.6.8 and 6.1.1.4'
Cu Cu -1.9646 0.5888 'International Tables Vol C Tables 4.2.6.8 and 6.1.1.4'

loop_
_geom_angle_atom_site_label_1
_geom_angle_atom_site_label_2
_geom_angle_atom_site_label_3
_geom_angle_site_symmetry_3
_geom_angle
_geom_angle_publ_flag
O1 Cu N1 . 93.40(11) y
O1 Cu O2 . 177.03(10) y
N1 Cu O2 . 84.59(11) y
O1 Cu N2 . 89.93(11) y
N1 Cu N2 . 171.57(12) y
O2 Cu N2 . 91.76(10) y
O1 Cu O3 1_455 94.58(10) y
N1 Cu O3 1_455 92.20(10) y
O2 Cu O3 1_455 87.69(9) y
N2 Cu O3 1_455 95.26(10) y
C1 O1 Cu . 126.5(2) ?
C7 N1 C8 . 120.6(3) ?
C7 N1 Cu . 126.2(2) ?
C8 N1 Cu . 113.0(2) ?
O1 C1 C2 . 118.5(3) ?
O1 C1 C6 . 124.2(3) ?
C2 C1 C6 . 117.4(3) ?
C9 O2 Cu . 114.9(2) ?
C13 N2 N3 . 105.6(3) ?
C13 N2 Cu . 128.9(3) ?
N3 N2 Cu . 125.5(2) ?
C3 C2 C1 . 121.7(4) ?
C11 N3 N2 . 111.2(3) ?
C2 C3 C4 . 121.2(4) ?
C5 C4 C3 . 118.5(3) ?
C4 C5 C6 . 121.8(4) ?
C5 C6 C1 . 119.4(3) ?
C5 C6 C7 . 118.0(3) ?
C1 C6 C7 . 122.6(3) ?
N1 C7 C6 . 125.3(3) ?
N1 C8 C10 . 110.3(3) ?
N1 C8 C9 . 108.0(3) ?
C10 C8 C9 . 109.7(3) ?
O3 C9 O2 . 124.8(3) ?
O3 C9 C8 . 117.8(3) ?
O2 C9 C8 . 117.4(3) ?
N3 C11 C12 . 107.3(4) ?
C11 C12 C13 . 105.7(4) ?
N2 C13 C12 . 110.2(4) ?

loop_
_geom_bond_atom_site_label_1
_geom_bond_atom_site_label_2
_geom_bond_site_symmetry_2
_geom_bond_distance
_geom_bond_publ_flag
Cu O1 . 1.902(2) y
Cu N1 . 1.924(3) y
Cu O2 . 1.952(2) y
Cu N2 . 1.960(3) y
Cu O3 1_455 2.798(3) y
O1 C1 . 1.311(4) ?
N1 C7 . 1.275(4) ?
N1 C8 . 1.464(4) ?
C1 C2 . 1.412(5) ?
C1 C6 . 1.421(5) ?
O2 C9 . 1.266(4) ?
N2 C13 . 1.321(5) ?
N2 N3 . 1.335(4) ?
C2 C3 . 1.361(6) ?
O3 C9 . 1.240(4) ?
N3 C11 . 1.329(5) ?
C3 C4 . 1.400(7) ?
C4 C5 . 1.372(6) ?
C5 C6 . 1.407(5) ?
C6 C7 . 1.442(5) ?
C8 C10 . 1.532(5) ?
C8 C9 . 1.537(5) ?
C11 C12 . 1.345(7) ?
C12 C13 . 1.377(6) ?

loop_
_geom_torsion_atom_site_label_1
_geom_torsion_atom_site_label_2
_geom_torsion_atom_site_label_3
_geom_torsion_atom_site_label_4
_geom_torsion_site_symmetry_1
_geom_torsion
N1 Cu O1 C1 . 14.3(3)
O2 Cu O1 C1 . -33.(2)
N2 Cu O1 C1 . -157.9(3)
O3 Cu O1 C1 1_455 106.8(3)
O1 Cu N1 C7 . -12.7(3)
O2 Cu N1 C7 . 165.1(3)
N2 Cu N1 C7 . 100.4(8)
O3 Cu N1 C7 1_455 -107.4(3)
O1 Cu N1 C8 . 173.4(2)
O2 Cu N1 C8 . -8.8(2)
N2 Cu N1 C8 . -73.5(8)
O3 Cu N1 C8 1_455 78.6(2)
Cu O1 C1 C2 . 169.8(3)
Cu O1 C1 C6 . -10.4(5)
O1 Cu O2 C9 . 47.(2)
N1 Cu O2 C9 . -0.3(2)
N2 Cu O2 C9 . 172.1(2)
O3 Cu O2 C9 1_455 -92.7(2)
O1 Cu N2 C13 . -3.7(4)
N1 Cu N2 C13 . -117.1(8)
O2 Cu N2 C13 . 178.7(4)
O3 Cu N2 C13 1_455 90.9(4)
O1 Cu N2 N3 . 175.0(3)
N1 Cu N2 N3 . 61.6(9)
O2 Cu N2 N3 . -2.6(3)
O3 Cu N2 N3 1_455 -90.4(3)
O1 C1 C2 C3 . -178.6(4)
C6 C1 C2 C3 . 1.7(5)
C13 N2 N3 C11 . 0.2(5)
Cu N2 N3 C11 . -178.7(3)
C1 C2 C3 C4 . 0.6(6)
C2 C3 C4 C5 . -2.8(7)
C3 C4 C5 C6 . 2.6(7)
C4 C5 C6 C1 . -0.3(6)
C4 C5 C6 C7 . 178.3(4)
O1 C1 C6 C5 . 178.5(3)
C2 C1 C6 C5 . -1.8(5)
O1 C1 C6 C7 . -0.1(5)
C2 C1 C6 C7 . 179.6(3)
C8 N1 C7 C6 . -179.3(3)
Cu N1 C7 C6 . 7.2(5)
C5 C6 C7 N1 . -176.8(4)
C1 C6 C7 N1 . 1.8(6)
C7 N1 C8 C10 . 80.5(4)
Cu N1 C8 C10 . -105.2(3)
C7 N1 C8 C9 . -159.7(3)
Cu N1 C8 C9 . 14.6(3)
Cu O2 C9 O3 . -171.0(3)
Cu O2 C9 C8 . 9.3(4)
N1 C8 C9 O3 . 164.5(3)
C10 C8 C9 O3 . -75.4(4)
N1 C8 C9 O2 . -15.8(4)
C10 C8 C9 O2 . 104.4(4)
N2 N3 C11 C12 . 0.4(5)
N3 C11 C12 C13 . -0.8(6)
N3 N2 C13 C12 . -0.8(5)
Cu N2 C13 C12 . 178.1(3)
C11 C12 C13 N2 . 1.0(6)
